data_4038080
loop_
_publ_author_name
'Sarkar, Nabin'
'Bera, Subhadeep'
'Nembenna, Sharanappa'

_publ_section_title
;
 Aluminum-Catalyzed Selective Hydroboration of Nitriles and Alkynes: A
 Multifunctional Catalyst.
;
_journal_issue 7
_journal_name_full 'The Journal of organic chemistry'
_journal_page_first 4999
_journal_page_last 5009
_journal_paper_doi 10.1021/acs.joc.0c00234
_journal_volume 85
_journal_year 2020
_chemical_formula_moiety 'C42 H55 Al N5'
_chemical_formula_sum 'C42 H55 Al N5'
_chemical_formula_weight 656.89
_space_group_crystal_system orthorhombic
_space_group_IT_number 61
_space_group_name_Hall '-P 2ac 2ab'
_space_group_name_H-M_alt 'P b c a'
_atom_sites_solution_hydrogens mixed
_atom_sites_solution_primary direct
_audit_creation_date 2018-04-11
_audit_creation_method
;
Olex2 1.2-beta
(compiled 2017.03.28 svn.r3405 for OlexSys, GUI svn.r5335)
;
_cell_angle_alpha 90
_cell_angle_beta 90
_cell_angle_gamma 90
_cell_formula_units_Z 8
_cell_length_a 15.7533(6)
_cell_length_b 20.3581(9)
_cell_length_c 28.1812(12)
_cell_measurement_reflns_used 9029
_cell_measurement_temperature 296.15
_cell_measurement_theta_max 21.783
_cell_measurement_theta_min 2.168
_cell_volume 9037.9(7)
_computing_cell_refinement 'SAINT v8.34A (Bruker, 2013)'
_computing_data_reduction 'SAINT v8.34A (Bruker, 2013)'
_computing_molecular_graphics 'Olex2 (Dolomanov et al., 2009)'
_computing_publication_material 'Olex2 (Dolomanov et al., 2009)'
_computing_structure_refinement 'ShelXL (Sheldrick, 2015)'
_computing_structure_solution 'ShelXS (Sheldrick, 2008)'
_diffrn_ambient_temperature 296.15
_diffrn_detector 'Bruker APEX2 area detector'
_diffrn_detector_area_resol_mean 7.9
_diffrn_detector_type 'CCD area detector'
_diffrn_measured_fraction_theta_full 0.999
_diffrn_measured_fraction_theta_max 0.994
_diffrn_measurement_device 'three-circle diffractometer'
_diffrn_measurement_device_type 'Bruker SMART APEX2 area detector'
_diffrn_measurement_method '\w and \f scans'
_diffrn_radiation_monochromator 'mirror optics'
_diffrn_radiation_probe x-ray
_diffrn_radiation_type MoK\a
_diffrn_radiation_wavelength 0.71073
_diffrn_reflns_av_R_equivalents 0.0501
_diffrn_reflns_av_unetI/netI 0.0386
_diffrn_reflns_Laue_measured_fraction_full 0.999
_diffrn_reflns_Laue_measured_fraction_max 0.994
_diffrn_reflns_limit_h_max 16
_diffrn_reflns_limit_h_min -18
_diffrn_reflns_limit_k_max 23
_diffrn_reflns_limit_k_min -24
_diffrn_reflns_limit_l_max 34
_diffrn_reflns_limit_l_min -33
_diffrn_reflns_number 62435
_diffrn_reflns_point_group_measured_fraction_full 0.999
_diffrn_reflns_point_group_measured_fraction_max 0.994
_diffrn_reflns_theta_full 25.242
_diffrn_reflns_theta_max 25.425
_diffrn_reflns_theta_min 1.445
_diffrn_source 'microfocus sealed X-ray tube'
_diffrn_source_type 'Incoatec I\ms'
_diffrn_standards_number 0
_exptl_absorpt_coefficient_mu 0.075
_exptl_absorpt_correction_T_max 0.7452
_exptl_absorpt_correction_T_min 0.6722
_exptl_absorpt_correction_type multi-scan
_exptl_absorpt_process_details
'SADABS-2014/5 (Bruker,2014/5) was used for absorption correction. wR2(int) was 0.0900 before and 0.0511 after correction. The Ratio of minimum to maximum transmission is 0.9020. The \l/2 correction factor is 0.00150.'
_exptl_crystal_colour 'clear light colourless'
_exptl_crystal_colour_lustre clear
_exptl_crystal_colour_modifier light
_exptl_crystal_colour_primary colourless
_exptl_crystal_density_diffrn 0.966
_exptl_crystal_description block
_exptl_crystal_F_000 2840
_exptl_crystal_size_max 0.19
_exptl_crystal_size_mid 0.17
_exptl_crystal_size_min 0.15
_refine_diff_density_max 0.698
_refine_diff_density_min -0.474
_refine_diff_density_rms 0.062
_refine_ls_extinction_method none
_refine_ls_goodness_of_fit_ref 1.055
_refine_ls_hydrogen_treatment mixed
_refine_ls_matrix_type full
_refine_ls_number_parameters 413
_refine_ls_number_reflns 8286
_refine_ls_number_restraints 0
_refine_ls_restrained_S_all 1.055
_refine_ls_R_factor_all 0.1481
_refine_ls_R_factor_gt 0.0917
_refine_ls_shift/su_max 0.000
_refine_ls_shift/su_mean 0.000
_refine_ls_structure_factor_coef Fsqd
_refine_ls_weighting_details 'w=1/[\s^2^(Fo^2^)+(0.2200P)^2^] where P=(Fo^2^+2Fc^2^)/3'
_refine_ls_weighting_scheme calc
_refine_ls_wR_factor_gt 0.2864
_refine_ls_wR_factor_ref 0.3450
_reflns_Friedel_coverage 0.000
_reflns_number_gt 4258
_reflns_number_total 8286
_reflns_threshold_expression 'I > 2\s(I)'
_cod_data_source_file jo0c00234_si_002.cif
_cod_data_source_block sn_sb_115_1r_om
_cod_depositor_comments 'Adding full bibliography for 4038079--4038080.cif.'
_cod_database_code 4038080
_shelx_shelxl_version_number 2014/7
_shelx_space_group_comment
;
The symmetry employed for this shelxl refinement is uniquely defined
by the following loop, which should always be used as a source of
symmetry information in preference to the above space-group names.
They are only intended as comments.
;
_olex2_refinement_description
;
1. Fixed Uiso
 At 1.2 times of:
  All C(H) groups, {H30A,H30B,H30C} of C30, All C(H,H) groups, All N(H) groups
 At 1.5 times of:
  {H12A,H12B,H12C} of C12, {H40A,H40B,H40C} of C40, {H32A,H32B,H32C} of C32,
  {H10A,H10B,H10C} of C10, {H20A,H20B,H20C} of C20, {H42A,H42B,H42C} of C42,
  {H22A,H22B,H22C} of C22
2. Uiso/Uaniso restraints and constraints
Uanis(C10) = Uanis(C20) = Uanis(C22) = Uanis(C40) = Uanis(C32) = Uanis(C30) =
Uanis(C42)
3.a Secondary CH2 refined with riding coordinates:
 C41(H41A,H41B), C29(H29A,H29B), C11(H11A,H11B), C19(H19A,H19B), C21(H21A,
 H21B), C31(H31A,H31B), C39(H39A,H39B)
3.b Aromatic/amide H refined with riding coordinates:
 N4(H4), N5(H5), C37(H37), C25(H25), C35(H35), C15(H15), C36(H36), C5(H5A),
 C17(H17), C16(H16), C6(H6), C27(H27), C26(H26), C7(H7), C9(H9)
3.c Idealised Me refined as rotating group:
 C12(H12A,H12B,H12C), C40(H40A,H40B,H40C), C20(H20A,H20B,H20C), C42(H42A,H42B,
 H42C), C22(H22A,H22B,H22C), C32(H32A,H32B,H32C), C10(H10A,H10B,H10C), C30(H30A,
 H30B,H30C)
;
_olex2_submission_special_instructions 'No special instructions were received'

loop_
_space_group_symop_operation_xyz
'x, y, z'
'-x+1/2, -y, z+1/2'
'x+1/2, -y+1/2, -z'
'-x, y+1/2, -z+1/2'
'-x, -y, -z'
'x-1/2, y, -z-1/2'
'-x-1/2, y-1/2, z'
'x, -y-1/2, z-1/2'

loop_
_atom_site_label
_atom_site_type_symbol
_atom_site_fract_x
_atom_site_fract_y
_atom_site_fract_z
_atom_site_U_iso_or_equiv
_atom_site_adp_type
_atom_site_occupancy
_atom_site_site_symmetry_order
_atom_site_calc_flag
_atom_site_refinement_flags_posn
_atom_site_refinement_flags_adp
_atom_site_refinement_flags_occupancy
_atom_site_disorder_assembly
_atom_site_disorder_group
Al1 Al 0.31273(7) 0.24393(9) 0.43837(4) 0.0844(6) Uani 1 1 d . . . . .
N2 N 0.30223(16) 0.20855(16) 0.32754(9) 0.0565(8) Uani 1 1 d . . . . .
N3 N 0.39685(16) 0.23160(15) 0.39117(9) 0.0566(8) Uani 1 1 d . . . . .
N4 N 0.15829(17) 0.20854(17) 0.32475(9) 0.0631(9) Uani 1 1 d . . . . .
H4 H 0.1101 0.2186 0.3372 0.076 Uiso 1 1 calc R . . . .
N5 N 0.44308(16) 0.20906(17) 0.31514(9) 0.0644(9) Uani 1 1 d . . . . .
H5 H 0.4940 0.2082 0.3261 0.077 Uiso 1 1 calc R . . . .
N1 N 0.22109(17) 0.23890(17) 0.39585(9) 0.0629(9) Uani 1 1 d . . . . .
C2 C 0.22923(19) 0.21900(19) 0.35091(11) 0.0545(9) Uani 1 1 d . . . . .
C1 C 0.37896(19) 0.21641(18) 0.34652(11) 0.0503(9) Uani 1 1 d . . . . .
C33 C 0.4844(2) 0.2374(2) 0.40633(11) 0.0551(10) Uani 1 1 d . . . . .
C3 C 0.1586(2) 0.1817(2) 0.27750(11) 0.0624(11) Uani 1 1 d . . . . .
C4 C 0.1747(2) 0.2234(2) 0.23935(13) 0.0678(12) Uani 1 1 d . . . . .
C13 C 0.1365(2) 0.2550(2) 0.41361(12) 0.0662(12) Uani 1 1 d . . . . .
C34 C 0.5268(2) 0.1805(2) 0.42155(11) 0.0622(10) Uani 1 1 d . . . . .
C18 C 0.0896(2) 0.2073(3) 0.43771(12) 0.0746(13) Uani 1 1 d . . . . .
C23 C 0.4323(2) 0.2024(2) 0.26402(12) 0.0628(11) Uani 1 1 d . . . . .
C38 C 0.5230(2) 0.2985(2) 0.40796(13) 0.0701(12) Uani 1 1 d . . . . .
C37 C 0.6060(2) 0.3028(2) 0.42441(14) 0.0739(12) Uani 1 1 d . . . . .
H37 H 0.6326 0.3435 0.4255 0.089 Uiso 1 1 calc R . . . .
C25 C 0.4387(3) 0.2512(3) 0.18740(17) 0.0959(17) Uani 1 1 d . . . . .
H25 H 0.4482 0.2874 0.1680 0.115 Uiso 1 1 calc R . . . .
C35 C 0.6100(2) 0.1885(3) 0.43831(13) 0.0728(12) Uani 1 1 d . . . . .
H35 H 0.6397 0.1520 0.4493 0.087 Uiso 1 1 calc R . . . .
C28 C 0.4136(2) 0.1423(3) 0.24508(13) 0.0697(12) Uani 1 1 d . . . . .
C24 C 0.4446(2) 0.2574(3) 0.23635(15) 0.0768(13) Uani 1 1 d . . . . .
C15 C 0.0272(3) 0.3344(3) 0.42615(16) 0.0972(17) Uani 1 1 d . . . . .
H15 H 0.0055 0.3766 0.4228 0.117 Uiso 1 1 calc R . . . .
C14 C 0.1073(3) 0.3194(3) 0.40745(13) 0.0757(12) Uani 1 1 d . . . . .
C41 C 0.4837(3) 0.1153(2) 0.41980(17) 0.0878(14) Uani 1 1 d . . . . .
H41A H 0.4247 0.1217 0.4285 0.105 Uiso 1 1 calc R . . . .
H41B H 0.4847 0.1000 0.3872 0.105 Uiso 1 1 calc R . . . .
C36 C 0.6485(3) 0.2488(3) 0.43882(14) 0.0809(14) Uani 1 1 d . . . . .
H36 H 0.7043 0.2526 0.4492 0.097 Uiso 1 1 calc R . . . .
C29 C 0.3987(3) 0.0836(3) 0.27632(16) 0.0932(15) Uani 1 1 d . . . . .
H29A H 0.4495 0.0764 0.2951 0.112 Uiso 1 1 calc R . . . .
H29B H 0.3531 0.0942 0.2982 0.112 Uiso 1 1 calc R . . . .
C5 C 0.1717(3) 0.1963(3) 0.19376(13) 0.0853(15) Uani 1 1 d . . . . .
H5A H 0.1826 0.2225 0.1674 0.102 Uiso 1 1 calc R . . . .
C8 C 0.1397(3) 0.1159(3) 0.27174(15) 0.0805(13) Uani 1 1 d . . . . .
C11 C 0.1978(3) 0.2940(3) 0.24787(16) 0.0960(15) Uani 1 1 d . . . . .
H11A H 0.1540 0.3136 0.2675 0.115 Uiso 1 1 calc R . . . .
H11B H 0.2502 0.2950 0.2659 0.115 Uiso 1 1 calc R . . . .
C17 C 0.0096(3) 0.2269(3) 0.45576(14) 0.0876(15) Uani 1 1 d . . . . .
H17 H -0.0232 0.1967 0.4724 0.105 Uiso 1 1 calc R . . . .
C16 C -0.0197(3) 0.2875(4) 0.44940(16) 0.1005(19) Uani 1 1 d . . . . .
H16 H -0.0732 0.2984 0.4610 0.121 Uiso 1 1 calc R . . . .
C6 C 0.1531(3) 0.1323(4) 0.18796(18) 0.1023(19) Uani 1 1 d . . . . .
H6 H 0.1507 0.1147 0.1575 0.123 Uiso 1 1 calc R . . . .
C27 C 0.4063(3) 0.1386(3) 0.19571(16) 0.0962(16) Uani 1 1 d . . . . .
H27 H 0.3924 0.0985 0.1818 0.115 Uiso 1 1 calc R . . . .
C26 C 0.4188(3) 0.1913(4) 0.16767(17) 0.108(2) Uani 1 1 d . . . . .
H26 H 0.4139 0.1873 0.1349 0.129 Uiso 1 1 calc R . . . .
C19 C 0.1219(3) 0.1406(3) 0.44459(16) 0.0921(15) Uani 1 1 d . . . . .
H19A H 0.1613 0.1414 0.4710 0.110 Uiso 1 1 calc R . . . .
H19B H 0.1541 0.1286 0.4165 0.110 Uiso 1 1 calc R . . . .
C21 C 0.1577(4) 0.3685(3) 0.38236(19) 0.1045(16) Uani 1 1 d . . . . .
H21A H 0.1563 0.3574 0.3489 0.125 Uiso 1 1 calc R . . . .
H21B H 0.2160 0.3637 0.3928 0.125 Uiso 1 1 calc R . . . .
C31 C 0.4617(4) 0.3227(3) 0.2586(2) 0.1094(18) Uani 1 1 d . . . . .
H31A H 0.4182 0.3311 0.2822 0.131 Uiso 1 1 calc R . . . .
H31B H 0.5157 0.3205 0.2750 0.131 Uiso 1 1 calc R . . . .
C7 C 0.1378(3) 0.0930(3) 0.22585(19) 0.1031(17) Uani 1 1 d . . . . .
H7 H 0.1255 0.0489 0.2206 0.124 Uiso 1 1 calc R . . . .
C39 C 0.4761(3) 0.3597(2) 0.3924(2) 0.0957(15) Uani 1 1 d . . . . .
H39A H 0.4515 0.3503 0.3616 0.115 Uiso 1 1 calc R . . . .
H39B H 0.4290 0.3657 0.4142 0.115 Uiso 1 1 calc R . . . .
C9 C 0.1170(4) 0.0731(3) 0.31299(19) 0.1150(18) Uani 1 1 d . . . . .
H9 H 0.0624 0.0717 0.3254 0.138 Uiso 1 1 calc R . . . .
C12 C 0.2091(4) 0.3359(3) 0.2054(2) 0.127(2) Uani 1 1 d . . . . .
H12A H 0.1603 0.3318 0.1853 0.190 Uiso 1 1 calc GR . . . .
H12B H 0.2589 0.3221 0.1885 0.190 Uiso 1 1 calc GR . . . .
H12C H 0.2155 0.3808 0.2151 0.190 Uiso 1 1 calc GR . . . .
C40 C 0.5184(5) 0.4222(4) 0.3885(3) 0.1666(12) Uani 1 1 d . . . . .
H40A H 0.5607 0.4199 0.3641 0.250 Uiso 1 1 calc GR . . . .
H40B H 0.5449 0.4328 0.4182 0.250 Uiso 1 1 calc GR . . . .
H40C H 0.4777 0.4556 0.3806 0.250 Uiso 1 1 calc GR . . . .
C20 C 0.0594(5) 0.0883(4) 0.4536(3) 0.1666(12) Uani 1 1 d . . . . .
H20A H 0.0885 0.0484 0.4617 0.250 Uiso 1 1 calc GR . . . .
H20B H 0.0258 0.0813 0.4256 0.250 Uiso 1 1 calc GR . . . .
H20C H 0.0231 0.1010 0.4794 0.250 Uiso 1 1 calc GR . . . .
C42 C 0.5187(5) 0.0625(4) 0.4502(3) 0.1666(12) Uani 1 1 d . . . . .
H42A H 0.5755 0.0525 0.4402 0.250 Uiso 1 1 calc GR . . . .
H42B H 0.4839 0.0240 0.4474 0.250 Uiso 1 1 calc GR . . . .
H42C H 0.5194 0.0769 0.4826 0.250 Uiso 1 1 calc GR . . . .
C22 C 0.1353(5) 0.4378(4) 0.3866(3) 0.1666(12) Uani 1 1 d . . . . .
H22A H 0.1696 0.4632 0.3652 0.250 Uiso 1 1 calc GR . . . .
H22B H 0.1453 0.4523 0.4185 0.250 Uiso 1 1 calc GR . . . .
H22C H 0.0765 0.4437 0.3788 0.250 Uiso 1 1 calc GR . . . .
C32 C 0.4641(5) 0.3777(4) 0.2263(3) 0.1666(12) Uani 1 1 d . . . . .
H32A H 0.5071 0.3703 0.2027 0.250 Uiso 1 1 calc GR . . . .
H32B H 0.4769 0.4171 0.2436 0.250 Uiso 1 1 calc GR . . . .
H32C H 0.4099 0.3822 0.2110 0.250 Uiso 1 1 calc GR . . . .
H H 0.320(3) 0.305(2) 0.4615(17) 0.121(16) Uiso 1 1 d . . . . .
C10 C 0.1814(5) 0.0363(4) 0.3312(3) 0.1666(12) Uani 1 1 d . . . . .
H10A H 0.2014 0.0061 0.3075 0.250 Uiso 1 1 calc GR . . . .
H10B H 0.1612 0.0122 0.3582 0.250 Uiso 1 1 calc GR . . . .
H10C H 0.2270 0.0646 0.3408 0.250 Uiso 1 1 calc GR . . . .
C30 C 0.3768(5) 0.0205(4) 0.2520(3) 0.1666(12) Uani 1 1 d . . . . .
H30A H 0.4208 0.0094 0.2298 0.200 Uiso 1 1 calc GR . . . .
H30B H 0.3240 0.0254 0.2354 0.200 Uiso 1 1 calc GR . . . .
H30C H 0.3717 -0.0139 0.2752 0.200 Uiso 1 1 calc GR . . . .
HA H 0.319(2) 0.1874(18) 0.4788(13) 0.083(12) Uiso 1 1 d . . . . .

loop_
_atom_site_aniso_label
_atom_site_aniso_U_11
_atom_site_aniso_U_22
_atom_site_aniso_U_33
_atom_site_aniso_U_23
_atom_site_aniso_U_13
_atom_site_aniso_U_12
Al1 0.0462(7) 0.1680(16) 0.0392(6) -0.0250(7) -0.0058(5) 0.0063(7)
N2 0.0394(15) 0.090(2) 0.0400(15) -0.0077(14) -0.0019(11) 0.0007(14)
N3 0.0393(15) 0.093(2) 0.0375(14) -0.0082(14) -0.0091(11) 0.0037(14)
N4 0.0345(14) 0.116(3) 0.0385(15) -0.0161(15) -0.0034(11) 0.0092(15)
N5 0.0341(14) 0.117(3) 0.0416(15) -0.0040(16) -0.0014(11) 0.0078(15)
N1 0.0425(15) 0.111(3) 0.0355(15) -0.0151(15) -0.0023(12) 0.0104(15)
C2 0.0370(17) 0.088(3) 0.0381(17) -0.0052(17) -0.0019(13) 0.0078(17)
C1 0.0357(17) 0.074(3) 0.0413(17) 0.0024(16) 0.0014(13) 0.0047(16)
C33 0.0369(17) 0.088(3) 0.0403(18) -0.0098(17) -0.0054(13) 0.0007(18)
C3 0.0379(18) 0.110(4) 0.0391(18) -0.013(2) -0.0065(14) 0.010(2)
C4 0.045(2) 0.112(4) 0.047(2) -0.008(2) -0.0058(16) 0.014(2)
C13 0.0422(19) 0.124(4) 0.0325(17) -0.019(2) -0.0019(14) 0.001(2)
C34 0.053(2) 0.096(3) 0.0377(17) 0.0018(19) -0.0053(15) 0.004(2)
C18 0.054(2) 0.131(4) 0.0387(19) -0.009(2) -0.0003(17) 0.001(3)
C23 0.0343(18) 0.112(4) 0.0422(18) 0.003(2) 0.0055(14) 0.0125(19)
C38 0.060(2) 0.099(4) 0.052(2) -0.014(2) -0.0074(17) -0.006(2)
C37 0.057(2) 0.101(4) 0.064(2) -0.006(2) -0.0095(18) -0.015(2)
C25 0.067(3) 0.160(6) 0.060(3) 0.026(3) 0.011(2) 0.016(3)
C35 0.054(2) 0.112(4) 0.053(2) 0.004(2) -0.0143(16) 0.014(2)
C28 0.052(2) 0.113(4) 0.0432(19) -0.008(2) 0.0043(16) 0.011(2)
C24 0.047(2) 0.123(4) 0.061(2) 0.013(3) 0.0062(17) 0.011(2)
C15 0.080(3) 0.148(5) 0.064(3) -0.028(3) 0.009(2) 0.037(3)
C14 0.067(3) 0.112(4) 0.049(2) -0.017(2) 0.0059(17) 0.017(3)
C41 0.086(3) 0.095(4) 0.082(3) 0.023(3) -0.021(2) -0.007(3)
C36 0.045(2) 0.143(5) 0.054(2) -0.015(3) -0.0077(18) -0.005(3)
C29 0.092(3) 0.114(4) 0.074(3) -0.020(3) -0.001(2) -0.005(3)
C5 0.066(3) 0.150(5) 0.040(2) -0.003(3) -0.0034(18) 0.021(3)
C8 0.070(3) 0.107(4) 0.065(3) -0.017(3) -0.0121(19) 0.002(3)
C11 0.106(4) 0.118(5) 0.064(3) 0.009(3) -0.007(2) 0.012(3)
C17 0.060(3) 0.154(5) 0.049(2) -0.007(3) 0.0115(19) -0.006(3)
C16 0.063(3) 0.181(6) 0.057(3) -0.028(3) 0.012(2) 0.020(4)
C6 0.087(3) 0.158(6) 0.062(3) -0.045(4) -0.018(2) 0.021(3)
C27 0.082(3) 0.153(5) 0.054(3) -0.018(3) -0.003(2) 0.014(3)
C26 0.079(3) 0.195(7) 0.048(3) 0.008(4) 0.007(2) 0.032(4)
C19 0.083(3) 0.129(5) 0.064(3) 0.004(3) 0.002(2) -0.013(3)
C21 0.110(4) 0.107(4) 0.096(4) -0.010(3) 0.011(3) 0.017(3)
C31 0.089(4) 0.130(5) 0.109(4) 0.032(4) 0.001(3) 0.000(3)
C7 0.106(4) 0.124(5) 0.080(3) -0.043(3) -0.024(3) 0.018(3)
C39 0.092(3) 0.082(4) 0.113(4) 0.003(3) -0.030(3) 0.004(3)
C9 0.127(4) 0.118(4) 0.100(4) 0.020(3) -0.014(3) 0.011(4)
C12 0.141(5) 0.129(5) 0.110(4) 0.033(4) 0.003(4) -0.002(4)
C40 0.165(2) 0.147(3) 0.188(3) 0.017(2) 0.007(2) 0.004(2)
C20 0.165(2) 0.147(3) 0.188(3) 0.017(2) 0.007(2) 0.004(2)
C42 0.165(2) 0.147(3) 0.188(3) 0.017(2) 0.007(2) 0.004(2)
C22 0.165(2) 0.147(3) 0.188(3) 0.017(2) 0.007(2) 0.004(2)
C32 0.165(2) 0.147(3) 0.188(3) 0.017(2) 0.007(2) 0.004(2)
C10 0.165(2) 0.147(3) 0.188(3) 0.017(2) 0.007(2) 0.004(2)
C30 0.165(2) 0.147(3) 0.188(3) 0.017(2) 0.007(2) 0.004(2)

loop_
_atom_type_symbol
_atom_type_description
_atom_type_scat_dispersion_real
_atom_type_scat_dispersion_imag
_atom_type_scat_source
C C 0.0033 0.0016 'International Tables Vol C Tables 4.2.6.8 and 6.1.1.4'
H H 0.0000 0.0000 'International Tables Vol C Tables 4.2.6.8 and 6.1.1.4'
Al Al 0.0645 0.0514 'International Tables Vol C Tables 4.2.6.8 and 6.1.1.4'
N N 0.0061 0.0033 'International Tables Vol C Tables 4.2.6.8 and 6.1.1.4'

loop_
_geom_angle_atom_site_label_1
_geom_angle_atom_site_label_2
_geom_angle_atom_site_label_3
_geom_angle
_geom_angle_site_symmetry_1
_geom_angle_site_symmetry_3
_geom_angle_publ_flag
N1 Al1 N3 94.73(12) . . ?
C1 N2 C2 124.2(3) . . ?
C1 N3 Al1 123.3(2) . . ?
C1 N3 C33 120.1(3) . . ?
C33 N3 Al1 116.6(2) . . ?
C2 N4 C3 124.0(3) . . ?
C1 N5 C23 124.8(3) . . ?
C2 N1 Al1 123.2(2) . . ?
C2 N1 C13 118.7(3) . . ?
C13 N1 Al1 118.1(2) . . ?
N2 C2 N4 114.5(3) . . ?
N1 C2 N2 126.6(3) . . ?
N1 C2 N4 118.9(3) . . ?
N2 C1 N5 113.7(3) . . ?
N3 C1 N2 127.0(3) . . ?
N3 C1 N5 119.2(3) . . ?
C34 C33 N3 118.4(3) . . ?
C38 C33 N3 120.0(3) . . ?
C38 C33 C34 121.5(3) . . ?
C4 C3 N4 118.9(4) . . ?
C8 C3 N4 118.4(4) . . ?
C8 C3 C4 122.7(4) . . ?
C3 C4 C5 117.5(5) . . ?
C3 C4 C11 120.3(4) . . ?
C5 C4 C11 122.2(4) . . ?
C18 C13 N1 119.6(4) . . ?
C18 C13 C14 122.6(4) . . ?
C14 C13 N1 117.8(4) . . ?
C33 C34 C41 120.5(3) . . ?
C35 C34 C33 116.9(4) . . ?
C35 C34 C41 122.7(4) . . ?
C13 C18 C17 116.7(5) . . ?
C13 C18 C19 121.7(4) . . ?
C17 C18 C19 121.6(5) . . ?
C28 C23 N5 119.6(4) . . ?
C28 C23 C24 122.5(4) . . ?
C24 C23 N5 117.9(4) . . ?
C33 C38 C37 118.6(4) . . ?
C33 C38 C39 121.1(4) . . ?
C37 C38 C39 120.3(4) . . ?
C36 C37 C38 121.1(4) . . ?
C26 C25 C24 119.9(5) . . ?
C36 C35 C34 121.3(4) . . ?
C23 C28 C29 121.1(3) . . ?
C23 C28 C27 117.0(4) . . ?
C27 C28 C29 121.8(5) . . ?
C23 C24 C25 118.6(5) . . ?
C23 C24 C31 120.7(4) . . ?
C25 C24 C31 120.7(5) . . ?
C16 C15 C14 120.8(5) . . ?
C13 C14 C21 121.5(4) . . ?
C15 C14 C13 116.9(5) . . ?
C15 C14 C21 121.6(5) . . ?
C42 C41 C34 117.2(4) . . ?
C37 C36 C35 120.5(4) . . ?
C30 C29 C28 116.8(4) . . ?
C6 C5 C4 120.1(5) . . ?
C3 C8 C9 121.7(4) . . ?
C7 C8 C3 116.4(5) . . ?
C7 C8 C9 121.9(5) . . ?
C12 C11 C4 116.8(5) . . ?
C16 C17 C18 121.5(5) . . ?
C17 C16 C15 121.5(5) . . ?
C5 C6 C7 121.0(4) . . ?
C26 C27 C28 121.9(5) . . ?
C27 C26 C25 120.1(5) . . ?
C18 C19 C20 117.5(5) . . ?
C14 C21 C22 119.5(5) . . ?
C32 C31 C24 115.5(6) . . ?
C6 C7 C8 122.5(5) . . ?
C40 C39 C38 121.6(5) . . ?
C10 C9 C8 115.9(6) . . ?

loop_
_geom_bond_atom_site_label_1
_geom_bond_atom_site_label_2
_geom_bond_distance
_geom_bond_site_symmetry_2
_geom_bond_publ_flag
Al1 N3 1.894(3) . ?
Al1 N1 1.879(3) . ?
N2 C2 1.342(4) . ?
N2 C1 1.332(4) . ?
N3 C1 1.326(4) . ?
N3 C33 1.449(4) . ?
N4 C2 1.356(4) . ?
N4 C3 1.440(4) . ?
N5 C1 1.351(4) . ?
N5 C23 1.457(4) . ?
N1 C2 1.336(4) . ?
N1 C13 1.461(4) . ?
C33 C34 1.404(5) . ?
C33 C38 1.386(5) . ?
C3 C4 1.394(6) . ?
C3 C8 1.382(6) . ?
C4 C5 1.399(5) . ?
C4 C11 1.502(7) . ?
C13 C18 1.396(6) . ?
C13 C14 1.401(6) . ?
C34 C35 1.403(5) . ?
C34 C41 1.492(6) . ?
C18 C17 1.417(6) . ?
C18 C19 1.464(7) . ?
C23 C28 1.369(6) . ?
C23 C24 1.378(6) . ?
C38 C37 1.390(5) . ?
C38 C39 1.514(6) . ?
C37 C36 1.349(6) . ?
C25 C24 1.389(6) . ?
C25 C26 1.375(8) . ?
C35 C36 1.370(6) . ?
C28 C29 1.502(6) . ?
C28 C27 1.398(6) . ?
C24 C31 1.494(7) . ?
C15 C14 1.401(6) . ?
C15 C16 1.374(8) . ?
C14 C21 1.458(7) . ?
C41 C42 1.480(8) . ?
C29 C30 1.496(8) . ?
C5 C6 1.346(7) . ?
C8 C7 1.375(6) . ?
C8 C9 1.496(7) . ?
C11 C12 1.478(7) . ?
C17 C16 1.328(7) . ?
C6 C7 1.356(7) . ?
C27 C26 1.348(7) . ?
C19 C20 1.473(8) . ?
C21 C22 1.460(9) . ?
C31 C32 1.443(8) . ?
C39 C40 1.440(8) . ?
C9 C10 1.361(8) . ?

loop_
_smtbx_masks_void_nr
_smtbx_masks_void_average_x
_smtbx_masks_void_average_y
_smtbx_masks_void_average_z
_smtbx_masks_void_volume
_smtbx_masks_void_count_electrons
_smtbx_masks_void_content
1 0.250 0.314 0.059 520.4 102.8 ?
2 -0.250 -0.110 0.941 520.4 102.8 ?
3 -0.250 -0.127 0.441 520.4 102.8 ?
4 0.250 0.311 0.559 520.4 102.7 ?
5 0.193 0.612 0.819 12.6 0.0 ?
6 0.193 0.888 0.319 12.6 0.0 ?
7 0.307 0.112 0.819 12.6 0.0 ?
8 0.307 0.388 0.319 12.6 0.0 ?
9 0.693 0.612 0.681 12.6 0.0 ?
10 0.693 0.888 0.181 12.6 0.0 ?
11 0.807 0.112 0.681 12.6 0.0 ?
12 0.807 0.388 0.181 12.6 0.0 ?
